data_7703910
loop_
_publ_author_name
'Fortu\~no, Consuelo'
'Mart\'in, Antonio'
'Mastrorilli, Piero'
'Latronico, Mario'
'Petrelli, Valentina'
'Todisco, Stefano'

_publ_section_title
;
 Stable mixed-valence diphenylphosphanido bridged
 platinum(ii)-platinum(iv) complexes.
;
_journal_issue 15
_journal_name_full 'Dalton transactions (Cambridge, England : 2003)'
_journal_page_first 4935
_journal_page_last 4955
_journal_paper_doi 10.1039/d0dt00712a
_journal_volume 49
_journal_year 2020
_chemical_formula_moiety 'C53 H31 F10 N3 P2 Pt2 S, 1.25(C H2 Cl2)'
_chemical_formula_sum 'C54.25 H33.5 Cl2.5 F10 N3 P2 Pt2 S'
_chemical_formula_weight 1490.14
_space_group_crystal_system monoclinic
_space_group_IT_number 14
_space_group_name_Hall '-P 2yn'
_space_group_name_H-M_alt 'P 1 21/n 1'
_atom_sites_solution_hydrogens geom
_audit_creation_method SHELXL-2013
_audit_update_record
;
2020-02-06 deposited with the CCDC.	2020-03-23 downloaded from the CCDC.
;
_cell_angle_alpha 90
_cell_angle_beta 95.9198(13)
_cell_angle_gamma 90
_cell_formula_units_Z 4
_cell_length_a 10.47577(14)
_cell_length_b 18.4399(2)
_cell_length_c 26.7555(3)
_cell_measurement_reflns_used 25691
_cell_measurement_temperature 100(2)
_cell_measurement_theta_max 29.1800
_cell_measurement_theta_min 4.4040
_cell_volume 5140.86(11)
_computing_cell_refinement
;
CrysAlisPro, Agilent Technologies,
Version 1.171.37.35 (release 13-08-2014 CrysAlis171 .NET)
(compiled Aug 13 2014,18:06:01)
;
_computing_data_collection
;
CrysAlisPro, Agilent Technologies,
Version 1.171.37.35 (release 13-08-2014 CrysAlis171 .NET)
(compiled Aug 13 2014,18:06:01)
;
_computing_data_reduction
;
CrysAlisPro, Agilent Technologies,
Version 1.171.37.35 (release 13-08-2014 CrysAlis171 .NET)
(compiled Aug 13 2014,18:06:01)
;
_computing_structure_refinement 'SHELXL-2013 (Sheldrick, 2013)'
_computing_structure_solution shelxs
_diffrn_ambient_temperature 100(2)
_diffrn_detector_area_resol_mean 16.0655
_diffrn_measured_fraction_theta_full 0.993
_diffrn_measured_fraction_theta_max 0.894
_diffrn_measurement_details
;
#__ type_ start__ end____ width___ exp.time_
  1 omega  -24.00   24.60   0.6000   22.5000
omega____ theta____ kappa____ phi______ frames
    -      -15.9305  -99.0000 -120.0000 81

#__ type_ start__ end____ width___ exp.time_
  2 omega  -19.00   27.80   0.6000   22.5000
omega____ theta____ kappa____ phi______ frames
    -      -15.9305 -105.0000  101.0000 78

#__ type_ start__ end____ width___ exp.time_
  3 omega  -53.00   89.20   0.6000   22.5000
omega____ theta____ kappa____ phi______ frames
    -       18.1180    0.0000 -180.0000 237

#__ type_ start__ end____ width___ exp.time_
  4 omega   34.00   91.60   0.6000   22.5000
omega____ theta____ kappa____ phi______ frames
    -       18.1180  179.0000   90.0000 96

#__ type_ start__ end____ width___ exp.time_
  5 omega  -86.00    7.00   0.6000   22.5000
omega____ theta____ kappa____ phi______ frames
    -      -15.9305  -37.0000 -180.0000 155

#__ type_ start__ end____ width___ exp.time_
  6 omega  -84.00  -42.60   0.6000   22.5000
omega____ theta____ kappa____ phi______ frames
    -      -15.9305  -57.0000  -30.0000 69

#__ type_ start__ end____ width___ exp.time_
  7 omega  -49.00   36.80   0.6000   22.5000
omega____ theta____ kappa____ phi______ frames
    -       18.1180  -57.0000  120.0000 143

;
_diffrn_measurement_device_type 'Xcalibur, Sapphire3'
_diffrn_measurement_method '\w scans'
_diffrn_orient_matrix_UB_11 0.0114710000
_diffrn_orient_matrix_UB_12 0.0198750000
_diffrn_orient_matrix_UB_13 0.0227190000
_diffrn_orient_matrix_UB_21 -0.0283657000
_diffrn_orient_matrix_UB_22 0.0311292000
_diffrn_orient_matrix_UB_23 -0.0121250000
_diffrn_orient_matrix_UB_31 -0.0608131000
_diffrn_orient_matrix_UB_32 -0.0107721000
_diffrn_orient_matrix_UB_33 0.0068502000
_diffrn_radiation_type MoK\a
_diffrn_radiation_wavelength 0.71073
_diffrn_reflns_av_R_equivalents 0.0283
_diffrn_reflns_av_unetI/netI 0.0212
_diffrn_reflns_Laue_measured_fraction_full 0.993
_diffrn_reflns_Laue_measured_fraction_max 0.894
_diffrn_reflns_limit_h_max 14
_diffrn_reflns_limit_h_min -14
_diffrn_reflns_limit_k_max 23
_diffrn_reflns_limit_k_min -24
_diffrn_reflns_limit_l_max 36
_diffrn_reflns_limit_l_min -34
_diffrn_reflns_number 56339
_diffrn_reflns_point_group_measured_fraction_full 0.993
_diffrn_reflns_point_group_measured_fraction_max 0.894
_diffrn_reflns_theta_full 25.000
_diffrn_reflns_theta_max 29.275
_diffrn_reflns_theta_min 4.379
_diffrn_source 'Enhance (Mo) X-ray Source'
_exptl_absorpt_coefficient_mu 5.747
_exptl_absorpt_correction_T_max 1.00000
_exptl_absorpt_correction_T_min 0.36280
_exptl_absorpt_correction_type multi-scan
_exptl_absorpt_process_details
;
CrysAlisPro, Agilent Technologies,
Version 1.171.37.35 (release 13-08-2014 CrysAlis171 .NET)
(compiled Aug 13 2014,18:06:01)
Empirical absorption correction using spherical harmonics,
 implemented in SCALE3 ABSPACK scaling algorithm.
Empirical absorption correction using spherical harmonics,
 implemented in SCALE3 ABSPACK scaling algorithm.
;
_exptl_crystal_colour 'translucent pale yellow'
_exptl_crystal_density_diffrn 1.925
_exptl_crystal_description prism
_exptl_crystal_F_000 2858
_exptl_crystal_size_max 0.4100
_exptl_crystal_size_mid 0.2800
_exptl_crystal_size_min 0.2700
_refine_diff_density_max 1.985
_refine_diff_density_min -1.335
_refine_diff_density_rms 0.134
_refine_ls_extinction_method none
_refine_ls_goodness_of_fit_ref 1.066
_refine_ls_hydrogen_treatment constr
_refine_ls_matrix_type full
_refine_ls_number_parameters 688
_refine_ls_number_reflns 12549
_refine_ls_number_restraints 9
_refine_ls_restrained_S_all 1.067
_refine_ls_R_factor_all 0.0296
_refine_ls_R_factor_gt 0.0266
_refine_ls_shift/su_max 0.002
_refine_ls_shift/su_mean 0.000
_refine_ls_structure_factor_coef Fsqd
_refine_ls_weighting_details 'w=1/[\s^2^(Fo^2^)+(0.0355P)^2^+16.3789P] where P=(Fo^2^+2Fc^2^)/3'
_refine_ls_weighting_scheme calc
_refine_ls_wR_factor_gt 0.0705
_refine_ls_wR_factor_ref 0.0721
_reflns_Friedel_coverage 0.000
_reflns_number_gt 11684
_reflns_number_total 12549
_reflns_threshold_expression 'I > 2\s(I)'
_cod_data_source_file d0dt00712a2.cif
_cod_data_source_block 2_amt916
_cod_depositor_comments 'Adding full bibliography for 7703910--7703914.cif.'
_cod_original_cell_volume 5140.85(11)
_cod_original_sg_symbol_H-M 'P 21/n'
_cod_original_formula_sum 'C54.25 H33.50 Cl2.50 F10 N3 P2 Pt2 S'
_cod_database_code 7703910
_shelx_space_group_comment
;
The symmetry employed for this shelxl refinement is uniquely defined
by the following loop, which should always be used as a source of
symmetry information in preference to the above space-group names.
They are only intended as comments.
;
_shelxl_version_number 2013-4

loop_
_space_group_symop_operation_xyz
'x, y, z'
'-x+1/2, y+1/2, -z+1/2'
'-x, -y, -z'
'x-1/2, -y-1/2, z-1/2'

loop_
_atom_site_label
_atom_site_type_symbol
_atom_site_fract_x
_atom_site_fract_y
_atom_site_fract_z
_atom_site_U_iso_or_equiv
_atom_site_adp_type
_atom_site_occupancy
_atom_site_site_symmetry_order
_atom_site_calc_flag
_atom_site_refinement_flags_posn
_atom_site_refinement_flags_adp
_atom_site_refinement_flags_occupancy
_atom_site_disorder_assembly
_atom_site_disorder_group
Pt1 Pt 0.53843(2) 0.35440(2) 0.23269(2) 0.01090(4) Uani 1 1 d . . . . .
Pt2 Pt 0.49163(2) 0.36212(2) 0.36265(2) 0.01040(4) Uani 1 1 d . . . . .
P1 P 0.66093(8) 0.36593(4) 0.31054(3) 0.01204(16) Uani 1 1 d . . . . .
P2 P 0.39841(8) 0.31537(4) 0.28760(3) 0.01176(15) Uani 1 1 d . . . . .
S S 0.30354(8) 0.34401(4) 0.40899(3) 0.01540(16) Uani 1 1 d . . . . .
F1 F 0.6023(2) 0.51490(11) 0.18986(8) 0.0232(5) Uani 1 1 d . . . . .
F2 F 0.7476(2) 0.55891(12) 0.11938(9) 0.0295(5) Uani 1 1 d . . . . .
F3 F 0.8768(2) 0.46100(13) 0.06761(9) 0.0301(5) Uani 1 1 d . . . . .
F4 F 0.8587(2) 0.31701(12) 0.08838(9) 0.0287(5) Uani 1 1 d . . . . .
F5 F 0.7201(2) 0.27131(11) 0.16040(8) 0.0212(4) Uani 1 1 d . . . . .
F6 F 0.4538(3) 0.21318(13) 0.16633(10) 0.0369(6) Uani 1 1 d . . . . .
F7 F 0.2722(3) 0.19173(18) 0.09043(12) 0.0559(9) Uani 1 1 d . . . . .
F8 F 0.1240(3) 0.3032(2) 0.05240(11) 0.0632(10) Uani 1 1 d . . . . .
F9 F 0.1601(3) 0.4385(2) 0.09302(13) 0.0684(11) Uani 1 1 d . . . . .
F10 F 0.3413(3) 0.46077(14) 0.16944(10) 0.0406(7) Uani 1 1 d . . . . .
N1 N 0.5867(3) 0.41410(15) 0.42846(10) 0.0130(5) Uani 1 1 d . . . . .
N2 N 0.4938(3) 0.25863(14) 0.40126(10) 0.0136(5) Uani 1 1 d . . . . .
N3 N 0.3487(3) 0.21718(17) 0.45841(12) 0.0245(7) Uani 1 1 d . . . . .
C1 C 0.6583(3) 0.39083(18) 0.18088(12) 0.0137(6) Uani 1 1 d . . . . .
C2 C 0.6681(3) 0.46302(18) 0.16720(13) 0.0169(7) Uani 1 1 d . . . . .
C3 C 0.7410(4) 0.48780(19) 0.13050(14) 0.0208(7) Uani 1 1 d . . . . .
C4 C 0.8061(4) 0.4388(2) 0.10406(14) 0.0205(7) Uani 1 1 d . . . . .
C5 C 0.7969(4) 0.36602(19) 0.11493(14) 0.0189(7) Uani 1 1 d . . . . .
C6 C 0.7244(3) 0.34421(18) 0.15247(13) 0.0156(6) Uani 1 1 d . . . . .
C7 C 0.4069(3) 0.3383(2) 0.17133(12) 0.0162(7) Uani 1 1 d . . . . .
C8 C 0.3837(4) 0.2713(2) 0.14908(14) 0.0226(8) Uani 1 1 d . . . . .
C9 C 0.2891(4) 0.2586(3) 0.11023(17) 0.0348(10) Uani 1 1 d . . . . .
C10 C 0.2140(4) 0.3150(3) 0.09112(17) 0.0405(12) Uani 1 1 d . . . . .
C11 C 0.2337(4) 0.3829(3) 0.11140(16) 0.0376(11) Uani 1 1 d . . . . .
C12 C 0.3285(4) 0.3925(2) 0.15058(15) 0.0261(8) Uani 1 1 d . . . . .
C13 C 0.4666(3) 0.46754(16) 0.34104(12) 0.0120(6) Uani 1 1 d . . . . .
C14 C 0.4149(3) 0.49694(18) 0.29580(13) 0.0147(6) Uani 1 1 d . . . . .
H14 H 0.3872 0.4658 0.2686 0.018 Uiso 1 1 calc R U . . .
C15 C 0.4031(3) 0.57252(18) 0.28977(13) 0.0178(7) Uani 1 1 d . . . . .
H15 H 0.3653 0.5915 0.2587 0.021 Uiso 1 1 calc R U . . .
C16 C 0.4452(4) 0.61954(19) 0.32805(14) 0.0191(7) Uani 1 1 d . . . . .
H16 H 0.4351 0.6704 0.3234 0.023 Uiso 1 1 calc R U . . .
C17 C 0.5029(3) 0.59233(17) 0.37381(13) 0.0158(6) Uani 1 1 d . . . . .
C18 C 0.5549(4) 0.63833(17) 0.41412(14) 0.0188(7) Uani 1 1 d . . . . .
H18 H 0.5462 0.6894 0.4108 0.023 Uiso 1 1 calc R U . . .
C19 C 0.6162(4) 0.61040(19) 0.45683(13) 0.0191(7) Uani 1 1 d . . . . .
H19 H 0.6498 0.6423 0.4828 0.023 Uiso 1 1 calc R U . . .
C20 C 0.6314(3) 0.53366(18) 0.46365(13) 0.0158(6) Uani 1 1 d . . . . .
C21 C 0.6975(4) 0.5009(2) 0.50607(13) 0.0197(7) Uani 1 1 d . . . . .
H21 H 0.7370 0.5300 0.5326 0.024 Uiso 1 1 calc R U . . .
C22 C 0.7051(4) 0.4265(2) 0.50915(13) 0.0194(7) Uani 1 1 d . . . . .
H22 H 0.7489 0.4039 0.5379 0.023 Uiso 1 1 calc R U . . .
C23 C 0.6476(3) 0.38458(18) 0.46948(13) 0.0167(7) Uani 1 1 d . . . . .
H23 H 0.6522 0.3332 0.4720 0.020 Uiso 1 1 calc R U . . .
C24 C 0.5770(3) 0.48787(17) 0.42505(12) 0.0131(6) Uani 1 1 d . . . . .
C25 C 0.5131(3) 0.51630(17) 0.37982(12) 0.0117(6) Uani 1 1 d . . . . .
C26 C 0.5601(4) 0.19647(18) 0.40640(13) 0.0182(7) Uani 1 1 d . . . . .
H26 H 0.6320 0.1892 0.3880 0.022 Uiso 1 1 calc R U . . .
C27 C 0.5245(4) 0.14293(19) 0.43822(15) 0.0237(8) Uani 1 1 d . . . . .
H27 H 0.5701 0.0984 0.4422 0.028 Uiso 1 1 calc R U . . .
C28 C 0.4192(4) 0.1569(2) 0.46417(15) 0.0282(9) Uani 1 1 d . . . . .
H28 H 0.3959 0.1215 0.4874 0.034 Uiso 1 1 calc R U . . .
C29 C 0.3878(3) 0.26531(18) 0.42607(13) 0.0154(6) Uani 1 1 d . . . . .
C30 C 0.7701(3) 0.29011(18) 0.32601(13) 0.0152(6) Uani 1 1 d . . . . .
C31 C 0.8097(3) 0.24984(18) 0.28648(14) 0.0184(7) Uani 1 1 d . . . . .
H31 H 0.7765 0.2607 0.2529 0.022 Uiso 1 1 calc R U . . .
C32 C 0.8980(4) 0.1938(2) 0.29582(16) 0.0238(8) Uani 1 1 d . . . . .
H32 H 0.9243 0.1664 0.2686 0.029 Uiso 1 1 calc R U . . .
C33 C 0.9475(4) 0.1777(2) 0.34460(16) 0.0255(8) Uani 1 1 d . . . . .
H33 H 1.0084 0.1398 0.3508 0.031 Uiso 1 1 calc R U . . .
C34 C 0.9084(4) 0.2170(2) 0.38426(15) 0.0246(8) Uani 1 1 d . . . . .
H34 H 0.9421 0.2059 0.4177 0.029 Uiso 1 1 calc R U . . .
C35 C 0.8197(3) 0.27269(19) 0.37520(14) 0.0188(7) Uani 1 1 d . . . . .
H35 H 0.7924 0.2992 0.4026 0.023 Uiso 1 1 calc R U . . .
C36 C 0.7587(3) 0.44600(18) 0.32884(13) 0.0156(6) Uani 1 1 d . . . . .
C37 C 0.8477(4) 0.4465(2) 0.37167(14) 0.0232(8) Uani 1 1 d . . . . .
H37 H 0.8650 0.4031 0.3903 0.028 Uiso 1 1 calc R U . . .
C38 C 0.9111(4) 0.5105(2) 0.38699(16) 0.0308(9) Uani 1 1 d . . . . .
H38 H 0.9703 0.5108 0.4164 0.037 Uiso 1 1 calc R U . . .
C39 C 0.8882(4) 0.5736(2) 0.35959(17) 0.0318(9) Uani 1 1 d . . . . .
H39 H 0.9313 0.6171 0.3702 0.038 Uiso 1 1 calc R U . . .
C40 C 0.8027(4) 0.5733(2) 0.31672(17) 0.0286(9) Uani 1 1 d . . . . .
H40 H 0.7878 0.6165 0.2977 0.034 Uiso 1 1 calc R U . . .
C41 C 0.7382(3) 0.50990(19) 0.30123(15) 0.0201(7) Uani 1 1 d . . . . .
H41 H 0.6797 0.5101 0.2716 0.024 Uiso 1 1 calc R U . . .
C42 C 0.2306(3) 0.34136(18) 0.27273(13) 0.0143(6) Uani 1 1 d . . . . .
C43 C 0.1734(3) 0.39954(18) 0.29531(13) 0.0155(6) Uani 1 1 d . . . . .
H43 H 0.2188 0.4236 0.3231 0.019 Uiso 1 1 calc R U . . .
C44 C 0.0513(3) 0.42259(19) 0.27757(14) 0.0181(7) Uani 1 1 d . . . . .
H44 H 0.0132 0.4623 0.2931 0.022 Uiso 1 1 calc R U . . .
C45 C -0.0152(3) 0.3874(2) 0.23705(15) 0.0222(7) Uani 1 1 d . . . . .
H45 H -0.0981 0.4040 0.2243 0.027 Uiso 1 1 calc R U . . .
C46 C 0.0388(3) 0.3282(2) 0.21510(14) 0.0203(7) Uani 1 1 d . . . . .
H46 H -0.0079 0.3035 0.1879 0.024 Uiso 1 1 calc R U . . .
C47 C 0.1614(3) 0.30520(19) 0.23296(14) 0.0179(7) Uani 1 1 d . . . . .
H47 H 0.1982 0.2646 0.2180 0.021 Uiso 1 1 calc R U . . .
C48 C 0.3903(3) 0.21742(17) 0.29536(12) 0.0137(6) Uani 1 1 d . . . . .
C49 C 0.2950(3) 0.18540(18) 0.32058(13) 0.0164(7) Uani 1 1 d . . . . .
H49 H 0.2274 0.2143 0.3309 0.020 Uiso 1 1 calc R U . . .
C50 C 0.2984(3) 0.11181(19) 0.33062(13) 0.0183(7) Uani 1 1 d . . . . .
H50 H 0.2338 0.0905 0.3483 0.022 Uiso 1 1 calc R U . . .
C51 C 0.3961(4) 0.06876(19) 0.31495(14) 0.0208(7) Uani 1 1 d . . . . .
H51 H 0.3981 0.0182 0.3219 0.025 Uiso 1 1 calc R U . . .
C52 C 0.4905(4) 0.09993(19) 0.28921(14) 0.0201(7) Uani 1 1 d . . . . .
H52 H 0.5569 0.0707 0.2783 0.024 Uiso 1 1 calc R U . . .
C53 C 0.4880(3) 0.17445(18) 0.27926(13) 0.0174(7) Uani 1 1 d . . . . .
H53 H 0.5526 0.1958 0.2616 0.021 Uiso 1 1 calc R U . . .
Cl1 Cl 0.51659(16) 0.15229(10) 0.00142(6) 0.0664(5) Uani 1 1 d D . . . .
Cl2 Cl 0.51739(15) 0.30537(11) 0.03106(6) 0.0666(5) Uani 1 1 d D . . . .
C54 C 0.6099(5) 0.2263(3) 0.0262(2) 0.0514(14) Uani 1 1 d D . . . .
H54A H 0.6515 0.2132 0.0599 0.062 Uiso 1 1 calc R U . . .
H54B H 0.6785 0.2362 0.0043 0.062 Uiso 1 1 calc R U . . .
Cl3 Cl 0.4440(7) 0.5107(4) 0.0518(3) 0.0767(15) Uani 0.25 1 d D . P . .
Cl4 Cl 0.6259(7) 0.5087(5) -0.0150(3) 0.0767(15) Uani 0.25 1 d D . P . .
C55 C 0.4586(18) 0.496(2) -0.0133(8) 0.088(10) Uani 0.25 1 d D U P . .
H55A H 0.4655 0.4513 -0.0331 0.105 Uiso 0.25 1 calc R U P . .
H55B H 0.4444 0.5380 -0.0363 0.105 Uiso 0.25 1 calc R U P . .

loop_
_atom_site_aniso_label
_atom_site_aniso_U_11
_atom_site_aniso_U_22
_atom_site_aniso_U_33
_atom_site_aniso_U_23
_atom_site_aniso_U_13
_atom_site_aniso_U_12
Pt1 0.01237(7) 0.00852(6) 0.01163(7) -0.00128(4) 0.00041(5) 0.00033(4)
Pt2 0.01261(7) 0.00725(6) 0.01117(6) -0.00055(4) 0.00045(5) 0.00001(4)
P1 0.0135(4) 0.0093(4) 0.0131(4) -0.0005(3) 0.0002(3) -0.0006(3)
P2 0.0121(4) 0.0091(3) 0.0138(4) -0.0017(3) 0.0003(3) -0.0002(3)
S 0.0179(4) 0.0132(4) 0.0154(4) -0.0004(3) 0.0031(3) 0.0012(3)
F1 0.0358(13) 0.0112(9) 0.0243(11) -0.0010(8) 0.0117(9) 0.0052(9)
F2 0.0450(14) 0.0132(10) 0.0327(13) 0.0053(9) 0.0157(11) -0.0015(9)
F3 0.0384(14) 0.0270(12) 0.0284(12) 0.0044(10) 0.0197(11) -0.0028(10)
F4 0.0376(13) 0.0217(11) 0.0298(12) -0.0019(9) 0.0184(10) 0.0085(10)
F5 0.0294(12) 0.0125(9) 0.0226(11) 0.0011(8) 0.0066(9) 0.0021(8)
F6 0.0516(16) 0.0176(11) 0.0409(15) -0.0104(10) 0.0011(12) 0.0016(11)
F7 0.062(2) 0.058(2) 0.0476(18) -0.0377(15) 0.0055(15) -0.0273(16)
F8 0.0355(16) 0.121(3) 0.0297(15) -0.0250(18) -0.0141(13) -0.0081(18)
F9 0.062(2) 0.087(3) 0.0484(19) -0.0050(18) -0.0306(16) 0.041(2)
F10 0.0526(17) 0.0253(13) 0.0394(15) -0.0059(11) -0.0178(13) 0.0181(12)
N1 0.0163(13) 0.0107(12) 0.0116(13) 0.0000(10) -0.0010(10) 0.0004(10)
N2 0.0192(14) 0.0077(12) 0.0135(13) 0.0006(10) -0.0001(11) -0.0007(10)
N3 0.0336(18) 0.0186(15) 0.0225(16) 0.0042(12) 0.0089(14) 0.0018(13)
C1 0.0131(15) 0.0145(15) 0.0135(15) 0.0008(12) 0.0017(12) -0.0017(12)
C2 0.0209(17) 0.0129(15) 0.0171(16) -0.0016(12) 0.0031(13) 0.0017(13)
C3 0.0263(19) 0.0139(16) 0.0228(18) 0.0028(13) 0.0055(15) -0.0003(14)
C4 0.0229(18) 0.0224(18) 0.0169(16) 0.0034(14) 0.0054(14) -0.0001(14)
C5 0.0215(18) 0.0193(17) 0.0170(17) -0.0015(13) 0.0074(14) 0.0028(13)
C6 0.0196(17) 0.0128(15) 0.0142(15) -0.0001(12) 0.0010(13) -0.0002(13)
C7 0.0160(16) 0.0224(17) 0.0097(15) -0.0052(13) -0.0008(12) 0.0022(13)
C8 0.0232(19) 0.0245(18) 0.0204(18) -0.0071(14) 0.0034(15) -0.0031(15)
C9 0.032(2) 0.046(3) 0.028(2) -0.0213(19) 0.0068(18) -0.016(2)
C10 0.023(2) 0.074(4) 0.023(2) -0.015(2) -0.0058(17) -0.004(2)
C11 0.030(2) 0.058(3) 0.022(2) -0.003(2) -0.0103(17) 0.015(2)
C12 0.028(2) 0.028(2) 0.0212(18) -0.0045(15) -0.0037(16) 0.0058(16)
C13 0.0149(15) 0.0045(13) 0.0166(15) 0.0000(11) 0.0015(12) -0.0014(11)
C14 0.0150(15) 0.0149(15) 0.0136(15) -0.0013(12) -0.0006(12) -0.0010(12)
C15 0.0206(17) 0.0147(16) 0.0169(16) 0.0052(13) -0.0033(13) 0.0019(13)
C16 0.0237(18) 0.0119(15) 0.0209(17) 0.0012(13) -0.0009(14) 0.0014(13)
C17 0.0203(17) 0.0085(14) 0.0186(16) -0.0004(12) 0.0031(13) 0.0004(12)
C18 0.0252(19) 0.0091(15) 0.0222(18) -0.0012(12) 0.0021(15) -0.0011(12)
C19 0.0257(18) 0.0134(16) 0.0178(16) -0.0055(13) -0.0004(14) -0.0029(13)
C20 0.0189(16) 0.0144(15) 0.0138(15) -0.0022(12) 0.0006(13) -0.0007(12)
C21 0.0248(18) 0.0192(17) 0.0142(16) -0.0033(13) -0.0022(14) -0.0007(14)
C22 0.0234(18) 0.0194(17) 0.0144(16) 0.0037(13) -0.0029(14) 0.0018(14)
C23 0.0214(17) 0.0134(15) 0.0153(16) 0.0016(12) 0.0016(13) 0.0010(13)
C24 0.0142(15) 0.0118(14) 0.0134(15) 0.0000(12) 0.0025(12) 0.0009(12)
C25 0.0162(15) 0.0087(14) 0.0106(14) -0.0013(11) 0.0029(12) -0.0019(11)
C26 0.0233(18) 0.0138(15) 0.0172(16) -0.0026(12) 0.0008(14) 0.0009(13)
C27 0.034(2) 0.0142(17) 0.0231(19) 0.0031(13) 0.0028(16) 0.0053(14)
C28 0.042(2) 0.0202(18) 0.0237(19) 0.0086(15) 0.0102(18) 0.0014(17)
C29 0.0205(17) 0.0120(15) 0.0138(15) -0.0022(12) 0.0016(13) -0.0004(12)
C30 0.0141(15) 0.0129(15) 0.0185(16) 0.0000(12) 0.0015(13) 0.0005(12)
C31 0.0185(17) 0.0145(15) 0.0222(17) -0.0002(13) 0.0017(14) 0.0000(13)
C32 0.0230(19) 0.0183(17) 0.031(2) -0.0038(15) 0.0063(16) 0.0029(14)
C33 0.0166(17) 0.0192(17) 0.040(2) 0.0051(16) 0.0010(16) 0.0031(14)
C34 0.0199(18) 0.0240(19) 0.028(2) 0.0041(15) -0.0054(15) 0.0009(15)
C35 0.0197(17) 0.0179(16) 0.0188(17) 0.0015(13) 0.0017(14) -0.0002(13)
C36 0.0160(16) 0.0147(15) 0.0168(16) -0.0040(12) 0.0053(13) -0.0026(12)
C37 0.0240(19) 0.0249(19) 0.0203(18) -0.0020(14) 0.0009(15) -0.0084(15)
C38 0.032(2) 0.037(2) 0.023(2) -0.0088(17) 0.0032(17) -0.0182(18)
C39 0.035(2) 0.024(2) 0.038(2) -0.0115(17) 0.0151(19) -0.0174(17)
C40 0.034(2) 0.0157(17) 0.038(2) -0.0013(16) 0.0151(18) -0.0063(16)
C41 0.0184(17) 0.0143(16) 0.0289(19) -0.0004(14) 0.0082(14) -0.0014(13)
C42 0.0117(15) 0.0131(14) 0.0182(16) 0.0014(12) 0.0018(12) -0.0008(12)
C43 0.0162(16) 0.0140(15) 0.0162(16) -0.0005(12) 0.0020(13) -0.0005(12)
C44 0.0158(16) 0.0148(15) 0.0234(18) 0.0006(13) 0.0015(13) 0.0020(13)
C45 0.0149(17) 0.0202(17) 0.030(2) 0.0038(15) -0.0031(14) 0.0021(13)
C46 0.0164(17) 0.0202(17) 0.0231(18) -0.0029(14) -0.0042(14) -0.0008(13)
C47 0.0153(16) 0.0174(16) 0.0209(17) -0.0016(13) 0.0017(13) 0.0001(13)
C48 0.0162(16) 0.0103(14) 0.0137(15) -0.0028(12) -0.0020(12) -0.0015(12)
C49 0.0164(16) 0.0156(16) 0.0166(16) -0.0025(12) -0.0011(13) -0.0018(12)
C50 0.0183(17) 0.0158(16) 0.0206(17) -0.0009(13) 0.0004(13) -0.0045(13)
C51 0.0265(19) 0.0134(16) 0.0224(18) 0.0013(13) 0.0013(15) -0.0006(14)
C52 0.0226(18) 0.0127(16) 0.0254(18) -0.0021(13) 0.0037(15) 0.0039(13)
C53 0.0183(16) 0.0137(16) 0.0199(17) -0.0018(13) 0.0016(13) -0.0014(13)
Cl1 0.0522(8) 0.0879(12) 0.0564(9) 0.0232(8) -0.0067(7) -0.0249(8)
Cl2 0.0498(8) 0.1074(14) 0.0438(8) -0.0080(8) 0.0108(6) 0.0176(8)
C54 0.028(2) 0.078(4) 0.048(3) 0.019(3) 0.004(2) -0.005(2)
Cl3 0.067(3) 0.088(4) 0.076(3) 0.042(3) 0.015(2) 0.007(3)
Cl4 0.067(3) 0.088(4) 0.076(3) 0.042(3) 0.015(2) 0.007(3)
C55 0.088(10) 0.087(10) 0.088(10) 0.001(2) 0.007(2) 0.000(2)

loop_
_atom_type_symbol
_atom_type_description
_atom_type_scat_dispersion_real
_atom_type_scat_dispersion_imag
_atom_type_scat_source
C C 0.0033 0.0016 'International Tables Vol C Tables 4.2.6.8 and 6.1.1.4'
H H 0.0000 0.0000 'International Tables Vol C Tables 4.2.6.8 and 6.1.1.4'
N N 0.0061 0.0033 'International Tables Vol C Tables 4.2.6.8 and 6.1.1.4'
P P 0.1023 0.0942 'International Tables Vol C Tables 4.2.6.8 and 6.1.1.4'
S S 0.1246 0.1234 'International Tables Vol C Tables 4.2.6.8 and 6.1.1.4'
Pt Pt -1.7033 8.3905 'International Tables Vol C Tables 4.2.6.8 and 6.1.1.4'
F F 0.0171 0.0103 'International Tables Vol C Tables 4.2.6.8 and 6.1.1.4'
Cl Cl 0.1484 0.1585 'International Tables Vol C Tables 4.2.6.8 and 6.1.1.4'

loop_
_geom_angle_atom_site_label_1
_geom_angle_atom_site_label_2
_geom_angle_atom_site_label_3
_geom_angle
_geom_angle_site_symmetry_1
_geom_angle_site_symmetry_3
_geom_angle_publ_flag
C7 Pt1 C1 85.14(13) . . ?
C7 Pt1 P2 92.63(10) . . ?
C1 Pt1 P2 177.55(9) . . ?
C7 Pt1 P1 170.32(10) . . ?
C1 Pt1 P1 104.54(9) . . ?
P2 Pt1 P1 77.69(3) . . ?
C13 Pt2 N1 80.94(12) . . ?
C13 Pt2 N2 165.78(12) . . ?
N1 Pt2 N2 91.20(10) . . ?
C13 Pt2 P2 94.53(9) . . ?
N1 Pt2 P2 174.31(8) . . ?
N2 Pt2 P2 93.93(8) . . ?
C13 Pt2 P1 83.50(9) . . ?
N1 Pt2 P1 99.01(8) . . ?
N2 Pt2 P1 109.57(8) . . ?
P2 Pt2 P1 76.95(3) . . ?
C13 Pt2 S 100.75(9) . . ?
N1 Pt2 S 88.59(8) . . ?
N2 Pt2 S 67.02(8) . . ?
P2 Pt2 S 95.68(3) . . ?
P1 Pt2 S 171.84(3) . . ?
C30 P1 C36 103.67(16) . . ?
C30 P1 Pt1 113.90(11) . . ?
C36 P1 Pt1 123.39(12) . . ?
C30 P1 Pt2 109.47(11) . . ?
C36 P1 Pt2 107.36(11) . . ?
Pt1 P1 Pt2 98.40(3) . . ?
C48 P2 C42 103.31(15) . . ?
C48 P2 Pt1 115.09(11) . . ?
C42 P2 Pt1 116.26(11) . . ?
C48 P2 Pt2 106.97(11) . . ?
C42 P2 Pt2 113.78(11) . . ?
Pt1 P2 Pt2 101.47(3) . . ?
C29 S Pt2 80.45(12) . . ?
C23 N1 C24 119.3(3) . . ?
C23 N1 Pt2 129.4(2) . . ?
C24 N1 Pt2 111.3(2) . . ?
C26 N2 C29 118.0(3) . . ?
C26 N2 Pt2 141.4(2) . . ?
C29 N2 Pt2 100.6(2) . . ?
C29 N3 C28 115.2(3) . . ?
C6 C1 C2 113.4(3) . . ?
C6 C1 Pt1 122.6(2) . . ?
C2 C1 Pt1 123.6(2) . . ?
F1 C2 C3 115.3(3) . . ?
F1 C2 C1 120.2(3) . . ?
C3 C2 C1 124.5(3) . . ?
F2 C3 C4 119.2(3) . . ?
F2 C3 C2 121.6(3) . . ?
C4 C3 C2 119.3(3) . . ?
F3 C4 C3 120.8(3) . . ?
F3 C4 C5 120.3(3) . . ?
C3 C4 C5 118.9(3) . . ?
F4 C5 C4 119.4(3) . . ?
F4 C5 C6 121.1(3) . . ?
C4 C5 C6 119.5(3) . . ?
F5 C6 C5 115.5(3) . . ?
F5 C6 C1 120.2(3) . . ?
C5 C6 C1 124.4(3) . . ?
C12 C7 C8 113.9(3) . . ?
C12 C7 Pt1 122.8(3) . . ?
C8 C7 Pt1 123.2(3) . . ?
F6 C8 C9 116.3(4) . . ?
F6 C8 C7 119.7(3) . . ?
C9 C8 C7 123.9(4) . . ?
F7 C9 C10 120.0(4) . . ?
F7 C9 C8 120.5(5) . . ?
C10 C9 C8 119.4(4) . . ?
F8 C10 C9 119.6(5) . . ?
F8 C10 C11 121.1(5) . . ?
C9 C10 C11 119.2(4) . . ?
F9 C11 C10 119.6(4) . . ?
F9 C11 C12 121.4(5) . . ?
C10 C11 C12 119.0(4) . . ?
F10 C12 C7 119.5(3) . . ?
F10 C12 C11 115.9(4) . . ?
C7 C12 C11 124.6(4) . . ?
C14 C13 C25 117.7(3) . . ?
C14 C13 Pt2 130.5(2) . . ?
C25 C13 Pt2 111.9(2) . . ?
C13 C14 C15 120.7(3) . . ?
C16 C15 C14 121.3(3) . . ?
C15 C16 C17 120.0(3) . . ?
C16 C17 C25 118.4(3) . . ?
C16 C17 C18 122.8(3) . . ?
C25 C17 C18 118.8(3) . . ?
C19 C18 C17 121.3(3) . . ?
C18 C19 C20 121.3(3) . . ?
C21 C20 C24 117.6(3) . . ?
C21 C20 C19 124.5(3) . . ?
C24 C20 C19 117.9(3) . . ?
C22 C21 C20 119.9(3) . . ?
C21 C22 C23 119.2(3) . . ?
N1 C23 C22 122.2(3) . . ?
N1 C24 C20 121.7(3) . . ?
N1 C24 C25 116.7(3) . . ?
C20 C24 C25 121.5(3) . . ?
C17 C25 C13 121.9(3) . . ?
C17 C25 C24 119.1(3) . . ?
C13 C25 C24 119.0(3) . . ?
N2 C26 C27 120.3(3) . . ?
C26 C27 C28 117.1(3) . . ?
N3 C28 C27 123.8(4) . . ?
N3 C29 N2 125.3(3) . . ?
N3 C29 S 123.1(3) . . ?
N2 C29 S 111.5(2) . . ?
C31 C30 C35 118.7(3) . . ?
C31 C30 P1 117.7(3) . . ?
C35 C30 P1 123.4(3) . . ?
C30 C31 C32 120.3(3) . . ?
C33 C32 C31 120.3(4) . . ?
C34 C33 C32 120.0(3) . . ?
C33 C34 C35 120.0(4) . . ?
C34 C35 C30 120.7(3) . . ?
C41 C36 C37 118.7(3) . . ?
C41 C36 P1 119.1(3) . . ?
C37 C36 P1 122.0(3) . . ?
C38 C37 C36 120.1(4) . . ?
C39 C38 C37 120.3(4) . . ?
C40 C39 C38 119.9(4) . . ?
C39 C40 C41 120.3(4) . . ?
C40 C41 C36 120.5(4) . . ?
C47 C42 C43 119.0(3) . . ?
C47 C42 P2 117.0(3) . . ?
C43 C42 P2 123.6(3) . . ?
C44 C43 C42 120.7(3) . . ?
C43 C44 C45 119.7(3) . . ?
C46 C45 C44 120.3(3) . . ?
C45 C46 C47 119.9(3) . . ?
C46 C47 C42 120.4(3) . . ?
C49 C48 C53 119.6(3) . . ?
C49 C48 P2 121.3(3) . . ?
C53 C48 P2 118.9(3) . . ?
C50 C49 C48 120.3(3) . . ?
C49 C50 C51 120.3(3) . . ?
C52 C51 C50 119.8(3) . . ?
C51 C52 C53 120.1(3) . . ?
C48 C53 C52 119.9(3) . . ?
Cl2 C54 Cl1 112.3(3) . . ?
Cl4 Cl3 C55 79.6(10) 3_665 3_665 ?
Cl4 Cl3 C55 43.3(8) 3_665 . ?
C55 Cl3 C55 36.8(13) 3_665 . ?
Cl3 Cl4 C55 93.7(11) 3_665 3_665 ?
Cl3 Cl4 C55 57.9(8) 3_665 . ?
C55 Cl4 C55 36.4(15) 3_665 . ?
C55 C55 Cl4 101(2) 3_665 3_665 ?
C55 C55 Cl3 85(2) 3_665 3_665 ?
Cl4 C55 Cl3 170(3) 3_665 3_665 ?
C55 C55 Cl4 42.7(16) 3_665 . ?
Cl4 C55 Cl4 143.6(15) 3_665 . ?
Cl3 C55 Cl4 42.5(6) 3_665 . ?
C55 C55 Cl3 58.5(18) 3_665 . ?
Cl4 C55 Cl3 43.0(8) 3_665 . ?
Cl3 C55 Cl3 143.2(13) 3_665 . ?
Cl4 C55 Cl3 100.9(10) . . ?

loop_
_geom_bond_atom_site_label_1
_geom_bond_atom_site_label_2
_geom_bond_distance
_geom_bond_site_symmetry_2
_geom_bond_publ_flag
Pt1 C7 2.053(3) . ?
Pt1 C1 2.076(3) . ?
Pt1 P2 2.2963(8) . ?
Pt1 P1 2.3409(9) . ?
Pt2 C13 2.037(3) . ?
Pt2 N1 2.156(3) . ?
Pt2 N2 2.169(3) . ?
Pt2 P2 2.3072(8) . ?
Pt2 P1 2.3673(9) . ?
Pt2 S 2.4567(9) . ?
P1 C30 1.826(3) . ?
P1 C36 1.835(3) . ?
P2 C48 1.821(3) . ?
P2 C42 1.826(3) . ?
S C29 1.735(3) . ?
F1 C2 1.358(4) . ?
F2 C3 1.348(4) . ?
F3 C4 1.347(4) . ?
F4 C5 1.355(4) . ?
F5 C6 1.362(4) . ?
F6 C8 1.354(5) . ?
F7 C9 1.346(5) . ?
F8 C10 1.345(5) . ?
F9 C11 1.344(6) . ?
F10 C12 1.358(5) . ?
N1 C23 1.328(4) . ?
N1 C24 1.366(4) . ?
N2 C26 1.340(4) . ?
N2 C29 1.357(4) . ?
N3 C29 1.333(5) . ?
N3 C28 1.334(5) . ?
C1 C6 1.380(5) . ?
C1 C2 1.387(5) . ?
C2 C3 1.382(5) . ?
C3 C4 1.372(5) . ?
C4 C5 1.379(5) . ?
C5 C6 1.380(5) . ?
C7 C12 1.375(5) . ?
C7 C8 1.381(5) . ?
C8 C9 1.380(6) . ?
C9 C10 1.371(7) . ?
C10 C11 1.372(7) . ?
C11 C12 1.379(6) . ?
C13 C14 1.385(5) . ?
C13 C25 1.420(4) . ?
C14 C15 1.407(5) . ?
C15 C16 1.379(5) . ?
C16 C17 1.401(5) . ?
C17 C25 1.414(4) . ?
C17 C18 1.435(5) . ?
C18 C19 1.353(5) . ?
C19 C20 1.433(5) . ?
C20 C21 1.404(5) . ?
C20 C24 1.408(5) . ?
C21 C22 1.376(5) . ?
C22 C23 1.399(5) . ?
C24 C25 1.421(4) . ?
C26 C27 1.380(5) . ?
C27 C28 1.386(6) . ?
C30 C31 1.391(5) . ?
C30 C35 1.401(5) . ?
C31 C32 1.392(5) . ?
C32 C33 1.386(6) . ?
C33 C34 1.382(6) . ?
C34 C35 1.389(5) . ?
C36 C41 1.395(5) . ?
C36 C37 1.401(5) . ?
C37 C38 1.395(5) . ?
C38 C39 1.382(6) . ?
C39 C40 1.381(6) . ?
C40 C41 1.392(5) . ?
C42 C47 1.394(5) . ?
C42 C43 1.396(5) . ?
C43 C44 1.385(5) . ?
C44 C45 1.388(5) . ?
C45 C46 1.387(5) . ?
C46 C47 1.389(5) . ?
C48 C49 1.393(5) . ?
C48 C53 1.397(5) . ?
C49 C50 1.383(5) . ?
C50 C51 1.394(5) . ?
C51 C52 1.387(5) . ?
C52 C53 1.399(5) . ?
Cl1 C54 1.767(6) . ?
Cl2 C54 1.763(6) . ?
Cl3 Cl4 1.219(11) 3_665 ?
Cl3 C55 1.53(2) 3_665 ?
Cl3 C55 1.783(18) . ?
Cl4 Cl3 1.219(11) 3_665 ?
Cl4 C55 1.23(2) 3_665 ?
Cl4 C55 1.773(18) . ?
C55 C55 1.07(4) 3_665 ?
C55 Cl4 1.23(2) 3_665 ?
C55 Cl3 1.53(2) 3_665 ?
